data_1540644
loop_
_publ_author_name
'Loukopoulos, Edward'
'Griffiths, Kieran'
'Akien, Geoffrey'
'Kourkoumelis, Nikolaos'
'Abdul-Sada, Alaa'
'Kostakis, George'

_publ_section_title
;
 Dinuclear Lanthanide (III) Coordination Polymers in a Domino Reaction
;
_journal_issue 4
_journal_name_full Inorganics
_journal_page_first 448
_journal_paper_doi 10.3390/inorganics3040448
_journal_volume 3
_journal_year 2015
_chemical_formula_moiety 'C16 H20 Dy N5 O11'
_chemical_formula_sum 'C16 H20 Dy N5 O11'
_chemical_formula_weight 620.87
_space_group_crystal_system triclinic
_space_group_IT_number 2
_space_group_name_Hall '-P 1'
_space_group_name_H-M_alt 'P -1'
_symmetry_space_group_name_Hall '-P 1'
_symmetry_space_group_name_H-M 'P -1'
_atom_sites_solution_hydrogens mixed
_atom_sites_solution_primary direct
_audit_creation_date 2015-10-07
_audit_creation_method
;
Olex2 1.2
(compiled 2014.09.19 svn.r3010 for OlexSys, GUI svn.r4874)
;
_cell_angle_alpha 95.672(3)
_cell_angle_beta 95.377(2)
_cell_angle_gamma 109.768(3)
_cell_formula_units_Z 4
_cell_length_a 10.3419(3)
_cell_length_b 14.5850(5)
_cell_length_c 15.7309(5)
_cell_measurement_temperature 173
_cell_measurement_theta_max 61.0780
_cell_measurement_theta_min 4.5720
_cell_volume 2201.46(13)
_computing_cell_refinement
;
CrysAlisPro, Agilent Technologies,
Version 1.171.37.35 (release 13-08-2014 CrysAlis171 .NET)
(compiled Aug 13 2014,18:06:01)
;
_computing_data_collection
;
CrysAlisPro, Agilent Technologies,
Version 1.171.37.35 (release 13-08-2014 CrysAlis171 .NET)
(compiled Aug 13 2014,18:06:01)
;
_computing_data_reduction
;
CrysAlisPro, Agilent Technologies,
Version 1.171.37.35 (release 13-08-2014 CrysAlis171 .NET)
(compiled Aug 13 2014,18:06:01)
;
_computing_molecular_graphics 'Olex2 (Dolomanov et al., 2009)'
_computing_publication_material 'Olex2 (Dolomanov et al., 2009)'
_computing_structure_refinement 'ShelXL (Sheldrick, 2008)'
_computing_structure_solution 'ShelXT (Sheldrick, 2008)'
_diffrn_ambient_temperature 173
_diffrn_detector 'CCD plate'
_diffrn_detector_area_resol_mean 16.1033
_diffrn_detector_type Eos
_diffrn_measured_fraction_theta_full 0.994
_diffrn_measured_fraction_theta_max 0.994
_diffrn_measurement_device 'four-circle diffractometer'
_diffrn_measurement_device_type 'Xcalibur, Eos, Gemini ultra'
_diffrn_measurement_method '\w scans'
_diffrn_radiation_monochromator mirror
_diffrn_radiation_probe x-ray
_diffrn_radiation_type CuK\a
_diffrn_radiation_wavelength 1.54184
_diffrn_reflns_av_R_equivalents 0.0426
_diffrn_reflns_av_unetI/netI 0.0433
_diffrn_reflns_laue_measured_fraction_full 0.994
_diffrn_reflns_laue_measured_fraction_max 0.994
_diffrn_reflns_limit_h_max 11
_diffrn_reflns_limit_h_min -8
_diffrn_reflns_limit_k_max 16
_diffrn_reflns_limit_k_min -16
_diffrn_reflns_limit_l_max 17
_diffrn_reflns_limit_l_min -17
_diffrn_reflns_number 19968
_diffrn_reflns_point_group_measured_fraction_full 0.994
_diffrn_reflns_point_group_measured_fraction_max 0.994
_diffrn_reflns_theta_full 61.091
_diffrn_reflns_theta_max 61.091
_diffrn_reflns_theta_min 4.015
_diffrn_source 'sealed X-ray tube'
_diffrn_source_type 'Enhance Ultra (Cu) X-ray Source'
_exptl_absorpt_coefficient_mu 18.780
_exptl_absorpt_correction_T_max 1.00000
_exptl_absorpt_correction_T_min 0.7821
_exptl_absorpt_correction_type multi-scan
_exptl_absorpt_process_details
;
CrysAlisPro, Agilent Technologies,
Version 1.171.37.35 (release 13-08-2014 CrysAlis171 .NET)
(compiled Aug 13 2014,18:06:01)
Empirical absorption correction using spherical harmonics,
 implemented in SCALE3 ABSPACK scaling algorithm.
;
_exptl_crystal_colour orange
_exptl_crystal_colour_primary orange
_exptl_crystal_density_diffrn 1.873
_exptl_crystal_description block
_exptl_crystal_F_000 1220
_exptl_crystal_size_max 0.12
_exptl_crystal_size_mid 0.08
_exptl_crystal_size_min 0.04
_refine_diff_density_max 1.080
_refine_diff_density_min -0.755
_refine_diff_density_rms 0.094
_refine_ls_extinction_coef 0.00057(4)
_refine_ls_extinction_expression Fc^*^=kFc[1+0.001xFc^2^\l^3^/sin(2\q)]^-1/4^
_refine_ls_extinction_method 'SHELXL-2014/7 (Sheldrick 2014'
_refine_ls_goodness_of_fit_ref 1.049
_refine_ls_hydrogen_treatment mixed
_refine_ls_matrix_type full
_refine_ls_number_parameters 614
_refine_ls_number_reflns 6718
_refine_ls_number_restraints 12
_refine_ls_restrained_S_all 1.048
_refine_ls_R_factor_all 0.0372
_refine_ls_R_factor_gt 0.0310
_refine_ls_shift/su_max 0.001
_refine_ls_shift/su_mean 0.000
_refine_ls_structure_factor_coef Fsqd
_refine_ls_weighting_details 'w=1/[\s^2^(Fo^2^)+(0.0430P)^2^] where P=(Fo^2^+2Fc^2^)/3'
_refine_ls_weighting_scheme calc
_refine_ls_wR_factor_gt 0.0743
_refine_ls_wR_factor_ref 0.0793
_reflns_Friedel_coverage 0.000
_reflns_number_gt 5861
_reflns_number_total 6718
_reflns_threshold_expression 'I > 2\s(I)'
_cod_data_source_file cifs.cif
_cod_data_source_block el486c
_cod_original_cell_volume 2201.47(13)
_cod_database_code 1540644
_chemical_oxdiff_formula Dy2C40H40N12O12Cl8
_shelx_space_group_comment
;
The symmetry employed for this shelxl refinement is uniquely defined
by the following loop, which should always be used as a source of
symmetry information in preference to the above space-group names.
They are only intended as comments.
;
_reflns_odcompleteness_iscentric 1
_reflns_odcompleteness_theta 66.97
_olex2_refinement_description
;
1. Fixed Uiso
 At 1.2 times of:
  All C(H) groups, All N(H) groups
 At 1.5 times of:
  All C(H,H,H) groups, All O(H) groups
2. Restrained distances
 O16-H16
 0.85 with sigma of 0.01
 O7-H7
 0.85 with sigma of 0.01
 O8-H8
 0.85 with sigma of 0.01
 O15-H15
 0.85 with sigma of 0.01
 C32-H16
 1.876327 with sigma of 0.02
 Dy2-H16
 2.892671 with sigma of 0.02
 C15-H7
 1.90795 with sigma of 0.02
 Dy1-H7
 2.916123 with sigma of 0.02
 C16-H8
 1.874947 with sigma of 0.02
 Dy1-H8
 2.91521 with sigma of 0.02
 C31-H15
 1.864088 with sigma of 0.02
 Dy2-H15
 2.920947 with sigma of 0.02
3.a Aromatic/amide H refined with riding coordinates:
 C11(H11), C13(H13), C17(H17), N2(H2), C20(H20), N5(H5A), C2(H2A), C18(H18),
 C26(H26), C21(H21), C12(H12), C25(H25), C4(H4), C1(H1), C23(H23), C7(H7A),
 C5(H5), C27(H27)
3.b Idealised Me refined as rotating group:
 C14(H14A,H14B,H14C), C30(H30A,H30B,H30C), C32(H32A,H32B,H32C), C16(H16A,H16B,
 H16C), C31(H31A,H31B,H31C), C15(H15A,H15B,H15C)
;
_shelx_shelxl_version_number 2014/7
_olex2_submission_special_instructions 'No special instructions were received'

loop_
_space_group_symop_operation_xyz
'x, y, z'
'-x, -y, -z'

loop_
_atom_site_label
_atom_site_type_symbol
_atom_site_fract_x
_atom_site_fract_y
_atom_site_fract_z
_atom_site_U_iso_or_equiv
_atom_site_adp_type
_atom_site_occupancy
_atom_site_site_symmetry_order
_atom_site_calc_flag
_atom_site_refinement_flags_posn
Dy1 Dy 0.74828(2) 0.24860(2) 0.30227(2) 0.02585(10) Uani 1 1 d D
Dy2 Dy 0.20359(2) 0.75726(2) 0.19663(2) 0.02638(10) Uani 1 1 d D
O16 O 0.3594(3) 0.7340(2) 0.1008(2) 0.0425(8) Uani 1 1 d D
H16 H 0.407(5) 0.699(4) 0.113(2) 0.064 Uiso 1 1 d DR
O13 O 0.6935(3) 0.1399(2) 0.1648(2) 0.0425(7) Uani 1 1 d .
O6 O -0.1438(4) 0.8872(3) 0.1831(2) 0.0549(9) Uani 1 1 d .
O7 O 0.5778(3) 0.2631(2) 0.3913(2) 0.0391(7) Uani 1 1 d D
H7 H 0.545(5) 0.308(3) 0.384(2) 0.059 Uiso 1 1 d DR
O1 O 0.6228(3) 0.3313(2) 0.22240(19) 0.0322(6) Uani 1 1 d .
O20 O 0.0625(3) 0.6922(2) 0.04978(19) 0.0408(7) Uani 1 1 d .
O4 O 0.3188(3) 0.6589(2) 0.2573(2) 0.0392(7) Uani 1 1 d .
O9 O 0.8324(4) 0.4273(2) 0.3604(2) 0.0440(8) Uani 1 1 d .
O10 O 0.8620(3) 0.3359(2) 0.4544(2) 0.0408(7) Uani 1 1 d .
O2 O 0.9507(3) 0.2340(2) 0.3022(2) 0.0379(7) Uani 1 1 d .
C9 C 1.0329(4) 0.2243(3) 0.2460(3) 0.0323(9) Uani 1 1 d .
O21 O 0.0527(4) 0.5862(2) 0.1366(2) 0.0419(7) Uani 1 1 d .
C11 C 1.2023(5) 0.1533(4) 0.2023(4) 0.0516(14) Uani 1 1 d .
H11 H 1.2564 0.1132 0.2126 0.062 Uiso 1 1 calc R
N6 N 0.4684(5) 0.4055(3) 0.3852(3) 0.0474(10) Uani 1 1 d .
C24 C -0.0780(4) 0.7405(3) 0.3428(3) 0.0342(10) Uani 1 1 d .
C29 C -0.0698(4) 0.7877(3) 0.2688(3) 0.0291(9) Uani 1 1 d .
C13 C 1.1388(5) 0.2607(3) 0.1143(3) 0.0420(11) Uani 1 1 d .
H13 H 1.1473 0.2934 0.0647 0.050 Uiso 1 1 calc R
O3 O 1.0978(4) 0.1212(3) 0.3333(3) 0.0574(9) Uani 1 1 d .
C17 C 0.3305(6) 0.3790(3) 0.3780(3) 0.0440(12) Uani 1 1 d .
H17 H 0.2783 0.3150 0.3891 0.053 Uiso 1 1 calc R
O8 O 0.7214(3) 0.1124(2) 0.3789(2) 0.0395(7) Uani 1 1 d D
H8 H 0.6429(16) 0.070(3) 0.381(3) 0.059 Uiso 1 1 d DR
N2 N 0.8134(4) 0.4118(2) 0.1656(2) 0.0306(8) Uani 1 1 d .
H2 H 0.8581 0.4590 0.1371 0.037 Uiso 1 1 calc R
C10 C 1.1143(5) 0.1639(3) 0.2598(3) 0.0404(11) Uani 1 1 d .
O17 O 0.2720(4) 0.8670(3) 0.3343(2) 0.0519(9) Uani 1 1 d .
N3 N 0.4956(4) 0.6027(3) 0.1105(3) 0.0437(9) Uani 1 1 d .
O15 O 0.2393(3) 0.8996(2) 0.1273(2) 0.0425(7) Uani 1 1 d D
H15 H 0.3204(13) 0.938(3) 0.123(3) 0.064 Uiso 1 1 d DR
C22 C 0.2693(4) 0.6024(3) 0.3099(3) 0.0304(9) Uani 1 1 d .
C20 C 0.4791(5) 0.5608(3) 0.3450(3) 0.0404(11) Uani 1 1 d .
H20 H 0.5339 0.6238 0.3328 0.048 Uiso 1 1 calc R
C8 C 1.0492(4) 0.2737(3) 0.1735(3) 0.0321(9) Uani 1 1 d .
C28 C -0.1540(5) 0.8462(3) 0.2581(3) 0.0395(11) Uani 1 1 d .
O5 O 0.0067(3) 0.7772(2) 0.21013(19) 0.0356(7) Uani 1 1 d .
N8 N 0.5683(4) 0.0948(3) 0.1699(2) 0.0365(9) Uani 1 1 d .
N5 N 0.1553(4) 0.6009(3) 0.3426(2) 0.0326(8) Uani 1 1 d .
H5A H 0.1200 0.5604 0.3792 0.039 Uiso 1 1 calc R
C6 C 0.6869(4) 0.4006(3) 0.1844(3) 0.0277(9) Uani 1 1 d .
O19 O 0.4388(3) 0.8822(3) 0.2602(2) 0.0490(8) Uani 1 1 d .
C2 C 0.4812(5) 0.4411(3) 0.1361(3) 0.0432(11) Uani 1 1 d .
H2A H 0.4251 0.3747 0.1375 0.052 Uiso 1 1 calc R
O18 O 0.4775(4) 0.9642(3) 0.3887(2) 0.0729(12) Uani 1 1 d .
C18 C 0.2603(5) 0.4397(3) 0.3554(3) 0.0376(10) Uani 1 1 d .
H18 H 0.1622 0.4184 0.3514 0.045 Uiso 1 1 calc R
C26 C -0.2395(6) 0.8126(4) 0.3917(4) 0.0593(15) Uani 1 1 d .
H26 H -0.2951 0.8228 0.4338 0.071 Uiso 1 1 calc R
C21 C 0.5400(5) 0.4953(4) 0.3694(3) 0.0475(12) Uani 1 1 d .
H21 H 0.6382 0.5153 0.3754 0.057 Uiso 1 1 calc R
C12 C 1.2131(5) 0.2007(4) 0.1293(4) 0.0523(13) Uani 1 1 d .
H12 H 1.2725 0.1912 0.0894 0.063 Uiso 1 1 calc R
N4 N 0.0943(3) 0.6673(2) 0.3158(2) 0.0275(7) Uani 1 1 d .
C25 C -0.1632(5) 0.7537(4) 0.4043(3) 0.0463(12) Uani 1 1 d .
H25 H -0.1675 0.7217 0.4543 0.056 Uiso 1 1 calc R
C4 C 0.7005(5) 0.5693(3) 0.1546(3) 0.0360(10) Uani 1 1 d .
H4 H 0.7985 0.5929 0.1688 0.043 Uiso 1 1 calc R
C1 C 0.4218(5) 0.5090(4) 0.1129(4) 0.0480(12) Uani 1 1 d .
H1 H 0.3240 0.4874 0.0981 0.058 Uiso 1 1 calc R
C23 C -0.0019(4) 0.6758(3) 0.3590(3) 0.0307(9) Uani 1 1 d .
H23 H -0.0242 0.6370 0.4043 0.037 Uiso 1 1 calc R
O12 O 0.5237(3) 0.1149(2) 0.2384(2) 0.0406(7) Uani 1 1 d .
C3 C 0.6236(4) 0.4724(3) 0.1570(3) 0.0300(9) Uani 1 1 d .
C14 C 1.1598(7) 0.0487(5) 0.3445(5) 0.0730(18) Uani 1 1 d .
H14A H 1.1308 -0.0011 0.2932 0.110 Uiso 1 1 calc GR
H14B H 1.1302 0.0174 0.3951 0.110 Uiso 1 1 calc GR
H14C H 1.2610 0.0801 0.3529 0.110 Uiso 1 1 calc GR
O11 O 0.8567(3) 0.4806(2) 0.4963(2) 0.0439(8) Uani 1 1 d .
N9 N 0.3985(4) 0.9063(3) 0.3290(3) 0.0427(9) Uani 1 1 d .
C30 C -0.2127(8) 0.9564(5) 0.1724(5) 0.080(2) Uani 1 1 d .
H30A H -0.1935 0.9837 0.1186 0.119 Uiso 1 1 calc GR
H30B H -0.1788 1.0097 0.2211 0.119 Uiso 1 1 calc GR
H30C H -0.3128 0.9232 0.1704 0.119 Uiso 1 1 calc GR
C32 C 0.3926(6) 0.7721(4) 0.0230(3) 0.0535(13) Uani 1 1 d D
H32A H 0.4417 0.7350 -0.0075 0.080 Uiso 1 1 calc GR
H32B H 0.4521 0.8416 0.0361 0.080 Uiso 1 1 calc GR
H32C H 0.3071 0.7661 -0.0134 0.080 Uiso 1 1 calc GR
C16 C 0.8180(6) 0.1022(4) 0.4457(3) 0.0513(13) Uani 1 1 d D
H16A H 0.7952 0.0325 0.4518 0.077 Uiso 1 1 calc GR
H16B H 0.8127 0.1386 0.5003 0.077 Uiso 1 1 calc GR
H16C H 0.9122 0.1286 0.4307 0.077 Uiso 1 1 calc GR
N1 N 0.8721(3) 0.3445(2) 0.1938(2) 0.0282(7) Uani 1 1 d .
C31 C 0.1447(6) 0.9175(4) 0.0647(4) 0.0579(14) Uani 1 1 d D
H31A H 0.1517 0.8884 0.0073 0.087 Uiso 1 1 calc GR
H31B H 0.1676 0.9886 0.0660 0.087 Uiso 1 1 calc GR
H31C H 0.0499 0.8879 0.0779 0.087 Uiso 1 1 calc GR
C7 C 0.9751(4) 0.3395(3) 0.1558(3) 0.0301(9) Uani 1 1 d .
H7A H 1.0043 0.3816 0.1136 0.036 Uiso 1 1 calc R
C19 C 0.3362(5) 0.5329(3) 0.3385(3) 0.0322(9) Uani 1 1 d .
N7 N 0.8519(4) 0.4158(2) 0.4382(2) 0.0334(8) Uani 1 1 d .
C5 C 0.6324(5) 0.6319(3) 0.1311(3) 0.0442(12) Uani 1 1 d .
H5 H 0.6860 0.6989 0.1297 0.053 Uiso 1 1 calc R
C15 C 0.5467(6) 0.2277(4) 0.4711(4) 0.0539(13) Uani 1 1 d D
H15A H 0.4805 0.1600 0.4596 0.081 Uiso 1 1 calc GR
H15B H 0.5062 0.2696 0.5034 0.081 Uiso 1 1 calc GR
H15C H 0.6321 0.2291 0.5049 0.081 Uiso 1 1 calc GR
C27 C -0.2364(5) 0.8576(4) 0.3180(4) 0.0519(13) Uani 1 1 d .
H27 H -0.2923 0.8968 0.3092 0.062 Uiso 1 1 calc R
N10 N 0.0048(4) 0.6068(3) 0.0675(2) 0.0357(8) Uani 1 1 d .
O22 O -0.0977(3) 0.5470(3) 0.0221(2) 0.0504(8) Uani 1 1 d .
O14 O 0.4923(4) 0.0351(3) 0.1099(2) 0.0667(11) Uani 1 1 d .

loop_
_atom_site_aniso_label
_atom_site_aniso_U_11
_atom_site_aniso_U_22
_atom_site_aniso_U_33
_atom_site_aniso_U_23
_atom_site_aniso_U_13
_atom_site_aniso_U_12
Dy1 0.02871(15) 0.02168(14) 0.02971(15) 0.00744(10) 0.00547(10) 0.01068(10)
Dy2 0.03057(16) 0.02329(14) 0.02900(15) 0.00773(10) 0.00680(10) 0.01239(10)
O16 0.058(2) 0.0490(19) 0.0412(18) 0.0228(15) 0.0223(15) 0.0368(16)
O13 0.0392(19) 0.0373(17) 0.0435(19) -0.0005(14) 0.0085(14) 0.0049(15)
O6 0.063(2) 0.060(2) 0.064(2) 0.0242(19) 0.0145(18) 0.0447(19)
O7 0.0499(19) 0.0392(17) 0.0418(18) 0.0154(14) 0.0190(14) 0.0269(15)
O1 0.0303(15) 0.0310(15) 0.0407(17) 0.0151(13) 0.0082(12) 0.0140(12)
O20 0.0512(19) 0.0301(16) 0.0352(17) 0.0112(13) 0.0015(14) 0.0060(14)
O4 0.0410(17) 0.0462(18) 0.0440(18) 0.0230(15) 0.0151(14) 0.0256(15)
O9 0.063(2) 0.0356(16) 0.0291(18) 0.0047(13) 0.0045(14) 0.0123(15)
O10 0.056(2) 0.0282(15) 0.0366(17) 0.0046(13) -0.0015(14) 0.0147(14)
O2 0.0383(17) 0.0432(17) 0.0413(18) 0.0139(14) 0.0067(14) 0.0235(14)
C9 0.022(2) 0.032(2) 0.044(3) 0.0045(19) 0.0025(18) 0.0108(17)
O21 0.061(2) 0.0276(15) 0.0348(18) 0.0060(13) 0.0080(15) 0.0123(14)
C11 0.040(3) 0.038(3) 0.083(4) 0.004(3) 0.009(3) 0.023(2)
N6 0.059(3) 0.047(2) 0.050(3) 0.010(2) 0.007(2) 0.036(2)
C24 0.028(2) 0.033(2) 0.044(3) 0.0051(19) 0.0082(18) 0.0129(18)
C29 0.025(2) 0.027(2) 0.036(2) 0.0045(18) 0.0043(17) 0.0093(17)
C13 0.033(2) 0.041(3) 0.055(3) 0.007(2) 0.014(2) 0.014(2)
O3 0.066(2) 0.058(2) 0.068(2) 0.0266(19) 0.0122(18) 0.0420(19)
C17 0.060(3) 0.029(2) 0.051(3) 0.009(2) 0.013(2) 0.024(2)
O8 0.0418(17) 0.0293(15) 0.0475(18) 0.0186(14) 0.0051(14) 0.0090(13)
N2 0.032(2) 0.0276(17) 0.039(2) 0.0152(15) 0.0135(15) 0.0147(15)
C10 0.034(2) 0.031(2) 0.058(3) 0.008(2) 0.003(2) 0.015(2)
O17 0.042(2) 0.048(2) 0.049(2) -0.0091(16) 0.0122(15) -0.0039(16)
N3 0.054(3) 0.043(2) 0.044(2) 0.0085(18) 0.0051(18) 0.031(2)
O15 0.0415(18) 0.0296(16) 0.053(2) 0.0171(14) 0.0006(15) 0.0061(14)
C22 0.037(2) 0.029(2) 0.031(2) 0.0064(18) 0.0041(18) 0.0178(19)
C20 0.045(3) 0.037(2) 0.049(3) 0.015(2) 0.009(2) 0.024(2)
C8 0.025(2) 0.030(2) 0.041(2) 0.0062(19) 0.0050(18) 0.0087(17)
C28 0.034(2) 0.035(2) 0.055(3) 0.012(2) 0.009(2) 0.018(2)
O5 0.0365(16) 0.0424(17) 0.0374(17) 0.0132(14) 0.0091(13) 0.0227(14)
N8 0.043(2) 0.0223(17) 0.037(2) 0.0060(16) -0.0019(18) 0.0043(17)
N5 0.038(2) 0.0314(18) 0.035(2) 0.0135(16) 0.0113(16) 0.0168(16)
C6 0.030(2) 0.023(2) 0.031(2) 0.0049(17) 0.0027(17) 0.0110(17)
O19 0.0380(18) 0.052(2) 0.054(2) 0.0045(17) 0.0052(15) 0.0128(16)
C2 0.031(2) 0.034(2) 0.064(3) 0.010(2) 0.000(2) 0.011(2)
O18 0.070(3) 0.067(3) 0.042(2) 0.0027(19) -0.0089(18) -0.021(2)
C18 0.045(3) 0.031(2) 0.040(3) 0.0035(19) 0.006(2) 0.018(2)
C26 0.053(3) 0.060(3) 0.080(4) 0.013(3) 0.033(3) 0.032(3)
C21 0.045(3) 0.051(3) 0.057(3) 0.014(2) 0.011(2) 0.027(2)
C12 0.044(3) 0.046(3) 0.077(4) 0.008(3) 0.024(3) 0.024(2)
N4 0.0331(18) 0.0266(17) 0.0289(18) 0.0117(14) 0.0060(15) 0.0158(15)
C25 0.044(3) 0.052(3) 0.049(3) 0.012(2) 0.021(2) 0.020(2)
C4 0.037(2) 0.030(2) 0.042(3) 0.0033(19) 0.0046(19) 0.0146(19)
C1 0.040(3) 0.045(3) 0.064(3) 0.010(2) -0.002(2) 0.022(2)
C23 0.031(2) 0.031(2) 0.029(2) 0.0059(17) 0.0051(18) 0.0092(18)
O12 0.0379(17) 0.0404(17) 0.0423(19) 0.0072(14) 0.0060(14) 0.0115(14)
C3 0.038(2) 0.026(2) 0.029(2) 0.0042(17) 0.0078(17) 0.0152(18)
C14 0.073(4) 0.057(3) 0.102(5) 0.028(3) -0.007(3) 0.041(3)
O11 0.059(2) 0.0381(17) 0.0360(18) 0.0012(15) 0.0082(15) 0.0192(16)
N9 0.049(3) 0.037(2) 0.035(2) 0.0079(18) 0.0017(19) 0.0055(19)
C30 0.088(5) 0.081(4) 0.107(5) 0.042(4) 0.022(4) 0.068(4)
C32 0.077(4) 0.060(3) 0.041(3) 0.023(2) 0.027(3) 0.037(3)
C16 0.065(3) 0.050(3) 0.044(3) 0.020(2) -0.005(2) 0.025(3)
N1 0.0322(19) 0.0236(16) 0.0327(19) 0.0113(14) 0.0070(15) 0.0120(14)
C31 0.067(4) 0.041(3) 0.064(4) 0.016(3) -0.014(3) 0.020(3)
C7 0.031(2) 0.029(2) 0.032(2) 0.0073(18) 0.0047(18) 0.0115(18)
C19 0.044(3) 0.031(2) 0.028(2) 0.0038(18) 0.0042(18) 0.022(2)
N7 0.040(2) 0.0272(18) 0.031(2) 0.0018(16) 0.0040(15) 0.0103(16)
C5 0.053(3) 0.027(2) 0.059(3) 0.013(2) 0.013(2) 0.019(2)
C15 0.063(3) 0.051(3) 0.060(3) 0.023(3) 0.031(3) 0.025(3)
C27 0.044(3) 0.047(3) 0.075(4) 0.011(3) 0.016(3) 0.027(2)
N10 0.041(2) 0.0290(19) 0.036(2) 0.0040(17) 0.0152(18) 0.0087(17)
O22 0.0422(19) 0.0444(19) 0.051(2) -0.0044(16) 0.0037(16) 0.0011(16)
O14 0.070(2) 0.059(2) 0.042(2) -0.0001(18) -0.0010(18) -0.012(2)

loop_
_atom_type_symbol
_atom_type_description
_atom_type_scat_dispersion_real
_atom_type_scat_dispersion_imag
_atom_type_scat_source
C C 0.0181 0.0091 'International Tables Vol C Tables 4.2.6.8 and 6.1.1.4'
H H 0.0000 0.0000 'International Tables Vol C Tables 4.2.6.8 and 6.1.1.4'
Dy Dy -9.8046 9.8477 'International Tables Vol C Tables 4.2.6.8 and 6.1.1.4'
N N 0.0311 0.0180 'International Tables Vol C Tables 4.2.6.8 and 6.1.1.4'
O O 0.0492 0.0322 'International Tables Vol C Tables 4.2.6.8 and 6.1.1.4'

loop_
_geom_angle_atom_site_label_1
_geom_angle_atom_site_label_2
_geom_angle_atom_site_label_3
_geom_angle
O13 Dy1 O9 140.40(11)
O13 Dy1 O10 161.86(11)
O13 Dy1 N8 25.43(11)
O13 Dy1 O12 51.11(10)
O13 Dy1 N1 71.78(11)
O13 Dy1 N7 164.92(10)
O7 Dy1 O13 123.98(11)
O7 Dy1 O1 75.79(10)
O7 Dy1 O9 76.05(11)
O7 Dy1 O10 68.72(11)
O7 Dy1 N8 98.79(12)
O7 Dy1 O12 73.57(11)
O7 Dy1 N1 134.94(10)
O7 Dy1 N7 66.09(11)
O1 Dy1 O13 82.11(11)
O1 Dy1 O9 69.65(10)
O1 Dy1 O10 115.11(10)
O1 Dy1 N8 76.71(10)
O1 Dy1 O12 75.63(10)
O1 Dy1 N1 64.38(10)
O1 Dy1 N7 90.57(10)
O9 Dy1 O10 50.35(10)
O9 Dy1 N8 146.23(10)
O9 Dy1 O12 138.28(11)
O9 Dy1 N7 25.56(10)
O10 Dy1 N8 158.30(10)
O10 Dy1 N7 25.53(10)
O2 Dy1 O13 83.38(11)
O2 Dy1 O7 144.61(11)
O2 Dy1 O1 135.09(10)
O2 Dy1 O9 97.18(12)
O2 Dy1 O10 80.17(11)
O2 Dy1 O8 78.66(11)
O2 Dy1 N8 104.70(11)
O2 Dy1 O12 123.99(11)
O2 Dy1 N1 70.72(11)
O2 Dy1 N7 92.74(11)
O8 Dy1 O13 90.56(11)
O8 Dy1 O7 79.09(10)
O8 Dy1 O1 143.49(10)
O8 Dy1 O9 128.56(11)
O8 Dy1 O10 78.78(10)
O8 Dy1 N8 81.48(11)
O8 Dy1 O12 72.10(10)
O8 Dy1 N1 145.95(11)
O8 Dy1 N7 103.00(11)
N8 Dy1 N7 162.55(11)
O12 Dy1 O10 135.79(10)
O12 Dy1 N8 25.72(11)
O12 Dy1 N7 139.48(10)
N1 Dy1 O9 71.18(10)
N1 Dy1 O10 109.43(11)
N1 Dy1 N8 92.01(11)
N1 Dy1 O12 113.41(11)
N1 Dy1 N7 93.17(11)
O16 Dy2 O20 73.34(11)
O16 Dy2 O21 85.62(11)
O16 Dy2 O17 125.17(12)
O16 Dy2 O19 74.91(12)
O16 Dy2 N4 133.95(10)
O16 Dy2 N9 100.08(12)
O16 Dy2 N10 81.09(11)
O20 Dy2 O19 137.81(11)
O20 Dy2 N4 113.64(10)
O20 Dy2 N9 155.47(10)
O20 Dy2 N10 25.53(10)
O4 Dy2 O16 72.20(10)
O4 Dy2 O20 117.48(11)
O4 Dy2 O21 76.09(11)
O4 Dy2 O17 88.39(12)
O4 Dy2 O15 143.16(11)
O4 Dy2 O19 77.23(11)
O4 Dy2 N4 64.40(10)
O4 Dy2 N9 81.22(11)
O4 Dy2 N10 98.56(11)
O21 Dy2 O20 50.72(10)
O21 Dy2 O19 150.73(11)
O21 Dy2 N4 70.13(10)
O21 Dy2 N9 153.68(11)
O21 Dy2 N10 25.48(10)
O17 Dy2 O20 153.15(12)
O17 Dy2 O21 139.54(11)
O17 Dy2 O19 50.62(11)
O17 Dy2 N4 69.46(11)
O17 Dy2 N9 25.20(11)
O17 Dy2 N10 153.57(10)
O15 Dy2 O16 80.52(11)
O15 Dy2 O20 75.94(10)
O15 Dy2 O21 126.63(11)
O15 Dy2 O17 87.53(12)
O15 Dy2 O19 72.01(11)
O15 Dy2 N4 145.25(11)
O15 Dy2 N9 79.68(11)
O15 Dy2 N10 101.19(11)
O5 Dy2 O16 146.93(11)
O5 Dy2 O20 75.59(11)
O5 Dy2 O4 134.06(10)
O5 Dy2 O21 83.46(11)
O5 Dy2 O17 81.16(12)
O5 Dy2 O15 81.24(11)
O5 Dy2 O19 124.39(11)
O5 Dy2 N4 70.05(10)
O5 Dy2 N9 103.49(12)
O5 Dy2 N10 75.70(11)
O19 Dy2 N9 25.46(11)
O19 Dy2 N10 155.80(10)
N4 Dy2 O19 108.35(11)
N4 Dy2 N9 88.19(11)
N4 Dy2 N10 90.53(11)
N10 Dy2 N9 178.66(10)
Dy2 O16 H16 119.4(14)
C32 O16 Dy2 131.0(3)
C32 O16 H16 109.6(14)
N8 O13 Dy1 97.5(2)
C28 O6 C30 116.7(4)
Dy1 O7 H7 117.5(14)
C15 O7 Dy1 130.5(3)
C15 O7 H7 109.6(15)
C6 O1 Dy1 119.7(2)
N10 O20 Dy2 94.6(2)
C22 O4 Dy2 122.6(3)
N7 O9 Dy1 95.7(2)
N7 O10 Dy1 92.5(2)
C9 O2 Dy1 138.2(3)
O2 C9 C10 119.4(4)
O2 C9 C8 123.0(4)
C8 C9 C10 117.5(4)
N10 O21 Dy2 96.4(2)
C10 C11 H11 119.7
C10 C11 C12 120.7(4)
C12 C11 H11 119.7
C21 N6 C17 117.7(4)
C29 C24 C25 120.8(4)
C29 C24 C23 122.1(4)
C25 C24 C23 117.1(4)
C24 C29 C28 117.0(4)
O5 C29 C24 123.0(4)
O5 C29 C28 120.0(4)
C8 C13 H13 120.3
C12 C13 H13 120.3
C12 C13 C8 119.4(5)
C10 O3 C14 117.3(5)
N6 C17 H17 118.4
N6 C17 C18 123.3(4)
C18 C17 H17 118.4
Dy1 O8 H8 122.5(15)
C16 O8 Dy1 127.6(3)
C16 O8 H8 107.6(15)
C6 N2 H2 121.8
C6 N2 N1 116.5(3)
N1 N2 H2 121.8
C11 C10 C9 120.6(5)
O3 C10 C9 114.5(4)
O3 C10 C11 124.8(4)
N9 O17 Dy2 98.4(3)
C1 N3 C5 117.9(4)
Dy2 O15 H15 121.6(15)
C31 O15 Dy2 127.7(3)
C31 O15 H15 107.3(15)
O4 C22 N5 122.1(4)
O4 C22 C19 121.0(4)
N5 C22 C19 116.9(4)
C21 C20 H20 120.8
C21 C20 C19 118.4(4)
C19 C20 H20 120.8
C9 C8 C13 121.1(4)
C9 C8 C7 121.6(4)
C13 C8 C7 117.3(4)
O6 C28 C29 113.5(4)
C27 C28 O6 125.2(4)
C27 C28 C29 121.3(5)
C29 O5 Dy2 140.8(3)
O13 N8 Dy1 57.1(2)
O13 N8 O12 117.1(3)
O12 N8 Dy1 60.1(2)
O14 N8 Dy1 175.1(3)
O14 N8 O13 121.3(4)
O14 N8 O12 121.6(4)
C22 N5 H5A 121.9
C22 N5 N4 116.3(3)
N4 N5 H5A 121.9
O1 C6 N2 121.1(3)
O1 C6 C3 121.3(4)
N2 C6 C3 117.5(4)
N9 O19 Dy2 94.3(3)
C1 C2 H2A 120.7
C3 C2 H2A 120.7
C3 C2 C1 118.6(4)
C17 C18 H18 120.8
C17 C18 C19 118.5(4)
C19 C18 H18 120.8
C25 C26 H26 119.7
C25 C26 C27 120.6(5)
C27 C26 H26 119.7
N6 C21 C20 123.4(5)
N6 C21 H21 118.3
C20 C21 H21 118.3
C11 C12 H12 119.7
C13 C12 C11 120.7(5)
C13 C12 H12 119.7
N5 N4 Dy2 113.8(2)
C23 N4 Dy2 131.4(3)
C23 N4 N5 114.7(3)
C24 C25 H25 120.2
C26 C25 C24 119.7(5)
C26 C25 H25 120.2
C3 C4 H4 120.6
C3 C4 C5 118.8(4)
C5 C4 H4 120.6
N3 C1 C2 122.9(4)
N3 C1 H1 118.5
C2 C1 H1 118.5
C24 C23 H23 118.0
N4 C23 C24 124.1(4)
N4 C23 H23 118.0
N8 O12 Dy1 94.2(2)
C2 C3 C6 118.6(4)
C4 C3 C6 122.6(4)
C4 C3 C2 118.7(4)
O3 C14 H14A 109.5
O3 C14 H14B 109.5
O3 C14 H14C 109.5
H14A C14 H14B 109.5
H14A C14 H14C 109.5
H14B C14 H14C 109.5
O17 N9 Dy2 56.4(2)
O17 N9 O19 116.5(4)
O19 N9 Dy2 60.2(2)
O18 N9 Dy2 175.4(3)
O18 N9 O17 121.0(4)
O18 N9 O19 122.5(4)
O6 C30 H30A 109.5
O6 C30 H30B 109.5
O6 C30 H30C 109.5
H30A C30 H30B 109.5
H30A C30 H30C 109.5
H30B C30 H30C 109.5
O16 C32 H32A 109.5
O16 C32 H32B 109.5
O16 C32 H32C 109.5
H32A C32 H32B 109.5
H32A C32 H32C 109.5
H32B C32 H32C 109.5
O8 C16 H16A 109.5
O8 C16 H16B 109.5
O8 C16 H16C 109.5
H16A C16 H16B 109.5
H16A C16 H16C 109.5
H16B C16 H16C 109.5
N2 N1 Dy1 113.6(2)
C7 N1 Dy1 131.5(3)
C7 N1 N2 114.8(3)
O15 C31 H31A 109.5
O15 C31 H31B 109.5
O15 C31 H31C 109.5
H31A C31 H31B 109.5
H31A C31 H31C 109.5
H31B C31 H31C 109.5
C8 C7 H7A 118.0
N1 C7 C8 124.1(4)
N1 C7 H7A 118.0
C20 C19 C22 118.7(4)
C20 C19 C18 118.7(4)
C18 C19 C22 122.5(4)
O9 N7 Dy1 58.78(19)
O10 N7 Dy1 62.0(2)
O10 N7 O9 118.1(3)
O11 N7 Dy1 162.0(3)
O11 N7 O9 120.3(3)
O11 N7 O10 121.5(4)
N3 C5 C4 123.1(4)
N3 C5 H5 118.4
C4 C5 H5 118.4
O7 C15 H15A 109.5
O7 C15 H15B 109.5
O7 C15 H15C 109.5
H15A C15 H15B 109.5
H15A C15 H15C 109.5
H15B C15 H15C 109.5
C28 C27 C26 120.6(5)
C28 C27 H27 119.7
C26 C27 H27 119.7
O20 N10 Dy2 59.9(2)
O20 N10 O21 117.0(4)
O21 N10 Dy2 58.1(2)
O22 N10 Dy2 167.5(3)
O22 N10 O20 122.2(4)
O22 N10 O21 120.7(4)

loop_
_geom_bond_atom_site_label_1
_geom_bond_atom_site_label_2
_geom_bond_distance
Dy1 O13 2.449(3)
Dy1 O7 2.402(3)
Dy1 O1 2.402(3)
Dy1 O9 2.497(3)
Dy1 O10 2.567(3)
Dy1 O2 2.175(3)
Dy1 O8 2.375(3)
Dy1 N8 2.891(4)
Dy1 O12 2.514(3)
Dy1 N1 2.486(3)
Dy1 N7 2.905(3)
Dy2 O16 2.389(3)
Dy2 O20 2.523(3)
Dy2 O4 2.368(3)
Dy2 O21 2.485(3)
Dy2 O17 2.452(3)
Dy2 O15 2.375(3)
Dy2 O5 2.178(3)
Dy2 O19 2.534(3)
Dy2 N4 2.528(3)
Dy2 N9 2.912(4)
Dy2 N10 2.907(4)
O16 H16 0.846(9)
O16 C32 1.417(6)
O13 N8 1.252(5)
O6 C28 1.371(6)
O6 C30 1.433(6)
O7 H7 0.852(9)
O7 C15 1.426(6)
O1 C6 1.248(5)
O20 N10 1.257(5)
O4 C22 1.246(5)
O9 N7 1.259(5)
O10 N7 1.253(5)
O2 C9 1.312(5)
C9 C10 1.427(6)
C9 C8 1.401(6)
O21 N10 1.258(5)
C11 H11 0.9500
C11 C10 1.375(8)
C11 C12 1.393(8)
N6 C17 1.336(7)
N6 C21 1.330(7)
C24 C29 1.404(6)
C24 C25 1.410(7)
C24 C23 1.444(6)
C29 C28 1.422(6)
C29 O5 1.301(5)
C13 H13 0.9500
C13 C8 1.417(7)
C13 C12 1.369(7)
O3 C10 1.364(6)
O3 C14 1.426(6)
C17 H17 0.9500
C17 C18 1.373(7)
O8 H8 0.847(9)
O8 C16 1.435(6)
N2 H2 0.8800
N2 C6 1.328(6)
N2 N1 1.402(5)
O17 N9 1.253(5)
N3 C1 1.328(7)
N3 C5 1.329(7)
O15 H15 0.851(10)
O15 C31 1.427(6)
C22 N5 1.324(6)
C22 C19 1.488(6)
C20 H20 0.9500
C20 C21 1.375(7)
C20 C19 1.385(7)
C8 C7 1.448(6)
C28 C27 1.363(7)
N8 O12 1.258(5)
N8 O14 1.225(5)
N5 H5A 0.8800
N5 N4 1.399(5)
C6 C3 1.487(6)
O19 N9 1.255(5)
C2 H2A 0.9500
C2 C1 1.389(7)
C2 C3 1.383(7)
O18 N9 1.223(5)
C18 H18 0.9500
C18 C19 1.387(7)
C26 H26 0.9500
C26 C25 1.364(8)
C26 C27 1.385(9)
C21 H21 0.9500
C12 H12 0.9500
N4 C23 1.288(5)
C25 H25 0.9500
C4 H4 0.9500
C4 C3 1.373(6)
C4 C5 1.386(7)
C1 H1 0.9500
C23 H23 0.9500
C14 H14A 0.9800
C14 H14B 0.9800
C14 H14C 0.9800
O11 N7 1.233(4)
C30 H30A 0.9800
C30 H30B 0.9800
C30 H30C 0.9800
C32 H32A 0.9800
C32 H32B 0.9800
C32 H32C 0.9800
C16 H16A 0.9800
C16 H16B 0.9800
C16 H16C 0.9800
N1 C7 1.288(6)
C31 H31A 0.9800
C31 H31B 0.9800
C31 H31C 0.9800
C7 H7A 0.9500
C5 H5 0.9500
C15 H15A 0.9800
C15 H15B 0.9800
C15 H15C 0.9800
C27 H27 0.9500
N10 O22 1.227(5)

loop_
_geom_torsion_atom_site_label_1
_geom_torsion_atom_site_label_2
_geom_torsion_atom_site_label_3
_geom_torsion_atom_site_label_4
_geom_torsion
Dy1 O13 N8 O12 -4.0(4)
Dy1 O13 N8 O14 174.6(4)
Dy1 O1 C6 N2 19.7(5)
Dy1 O1 C6 C3 -161.4(3)
Dy1 O9 N7 O10 18.8(4)
Dy1 O9 N7 O11 -159.0(3)
Dy1 O10 N7 O9 -18.2(4)
Dy1 O10 N7 O11 159.6(3)
Dy1 O2 C9 C10 -144.1(3)
Dy1 O2 C9 C8 38.4(6)
Dy1 N1 C7 C8 -3.1(6)
Dy2 O20 N10 O21 -11.1(4)
Dy2 O20 N10 O22 165.6(3)
Dy2 O4 C22 N5 -7.3(6)
Dy2 O4 C22 C19 172.5(3)
Dy2 O21 N10 O20 11.3(4)
Dy2 O21 N10 O22 -165.5(3)
Dy2 O17 N9 O19 3.7(4)
Dy2 O17 N9 O18 -175.6(4)
Dy2 O19 N9 O17 -3.6(4)
Dy2 O19 N9 O18 175.7(4)
Dy2 N4 C23 C24 4.0(6)
O13 N8 O12 Dy1 3.9(4)
O6 C28 C27 C26 179.8(5)
O1 C6 C3 C2 -30.1(6)
O1 C6 C3 C4 147.7(4)
O4 C22 N5 N4 -0.8(6)
O4 C22 C19 C20 32.9(6)
O4 C22 C19 C18 -144.3(4)
O2 C9 C10 C11 -179.3(4)
O2 C9 C10 O3 -0.4(6)
O2 C9 C8 C13 -179.8(4)
O2 C9 C8 C7 -0.1(6)
C9 C8 C7 N1 -13.3(6)
N6 C17 C18 C19 0.5(7)
C24 C29 C28 O6 -177.9(4)
C24 C29 C28 C27 1.4(7)
C24 C29 O5 Dy2 -34.6(7)
C29 C24 C25 C26 0.4(7)
C29 C24 C23 N4 11.1(7)
C29 C28 C27 C26 0.4(8)
C13 C8 C7 N1 166.4(4)
C17 N6 C21 C20 -1.1(8)
C17 C18 C19 C22 177.3(4)
C17 C18 C19 C20 0.1(7)
N2 C6 C3 C2 148.9(4)
N2 C6 C3 C4 -33.4(6)
N2 N1 C7 C8 -178.7(4)
C10 C9 C8 C13 2.6(6)
C10 C9 C8 C7 -177.7(4)
C10 C11 C12 C13 1.7(8)
C22 N5 N4 Dy2 7.4(4)
C22 N5 N4 C23 -169.0(4)
C8 C9 C10 C11 -1.6(6)
C8 C9 C10 O3 177.4(4)
C8 C13 C12 C11 -0.7(8)
C28 C29 O5 Dy2 147.7(4)
O5 C29 C28 O6 -0.1(6)
O5 C29 C28 C27 179.2(5)
N5 C22 C19 C20 -147.3(4)
N5 C22 C19 C18 35.5(6)
N5 N4 C23 C24 179.5(4)
C6 N2 N1 Dy1 -14.5(4)
C6 N2 N1 C7 162.0(4)
C21 N6 C17 C18 0.0(7)
C21 C20 C19 C22 -178.4(4)
C21 C20 C19 C18 -1.1(7)
C12 C11 C10 C9 -0.5(8)
C12 C11 C10 O3 -179.4(5)
C12 C13 C8 C9 -1.5(7)
C12 C13 C8 C7 178.8(4)
C25 C24 C29 C28 -1.9(6)
C25 C24 C29 O5 -179.6(4)
C25 C24 C23 N4 -169.7(4)
C25 C26 C27 C28 -2.0(9)
C1 N3 C5 C4 0.2(7)
C1 C2 C3 C6 178.2(4)
C1 C2 C3 C4 0.4(7)
C23 C24 C29 C28 177.4(4)
C23 C24 C29 O5 -0.4(6)
C23 C24 C25 C26 -178.8(5)
C3 C2 C1 N3 -0.4(8)
C3 C4 C5 N3 -0.2(7)
C14 O3 C10 C9 170.9(5)
C14 O3 C10 C11 -10.2(7)
C30 O6 C28 C29 -172.8(5)
C30 O6 C28 C27 7.8(8)
N1 N2 C6 O1 -2.4(6)
N1 N2 C6 C3 178.6(3)
C19 C22 N5 N4 179.4(3)
C19 C20 C21 N6 1.7(8)
C5 N3 C1 C2 0.1(8)
C5 C4 C3 C6 -177.8(4)
C5 C4 C3 C2 -0.1(7)
C27 C26 C25 C24 1.5(8)
O14 N8 O12 Dy1 -174.7(4)
